data_4509550
loop_
_publ_author_name
'Xu, Bo'
'L\"u, Jian'
'Cao, Rong'

_publ_section_title
;
 Anion-Assisted Structural Variation of Cadmium Coordination Polymers:
 From 2D \\rightarrow 3D Inclined Polycatenation to 2D \\rightarrow 3D
 Polythreading
;
_journal_issue 7
_journal_name_full 'Crystal Growth &amp; Design'
_journal_page_first 3003
_journal_paper_doi 10.1021/cg900324y
_journal_volume 9
_journal_year 2009
_chemical_formula_sum 'C20 H20 Cd N10 O'
_chemical_formula_weight 528.86
_chemical_name_systematic
; 
 ? 
;
_space_group_IT_number 14
_symmetry_cell_setting monoclinic
_symmetry_space_group_name_Hall '-P 2yn'
_symmetry_space_group_name_H-M 'P 1 21/n 1'
_atom_sites_solution_hydrogens geom
_atom_sites_solution_primary direct
_atom_sites_solution_secondary difmap
_audit_creation_method SHELXL-97
_cell_angle_alpha 90.00
_cell_angle_beta 90.147(4)
_cell_angle_gamma 90.00
_cell_formula_units_Z 4
_cell_length_a 8.848(3)
_cell_length_b 13.555(5)
_cell_length_c 19.518(7)
_cell_measurement_reflns_used 5355
_cell_measurement_temperature 298(2)
_cell_measurement_theta_max 27.4835
_cell_measurement_theta_min 2.0867
_cell_volume 2340.9(14)
_computing_structure_refinement 'SHELXL-97 (Sheldrick, 1997)'
_computing_structure_solution 'SHELXS-97 (Sheldrick, 1990)'
_diffrn_ambient_temperature 298(2)
_diffrn_measured_fraction_theta_full 0.979
_diffrn_measured_fraction_theta_max 0.979
_diffrn_measurement_device_type SCXmini
_diffrn_measurement_method CCD_Profile_fitting
_diffrn_radiation_monochromator graphite
_diffrn_radiation_source 'fine-focus sealed tube'
_diffrn_radiation_type MoK\a
_diffrn_radiation_wavelength 0.71073
_diffrn_reflns_av_R_equivalents 0.0274
_diffrn_reflns_av_sigmaI/netI 0.0259
_diffrn_reflns_limit_h_max 11
_diffrn_reflns_limit_h_min -11
_diffrn_reflns_limit_k_max 15
_diffrn_reflns_limit_k_min -16
_diffrn_reflns_limit_l_max 25
_diffrn_reflns_limit_l_min -25
_diffrn_reflns_number 17121
_diffrn_reflns_theta_full 27.55
_diffrn_reflns_theta_max 27.55
_diffrn_reflns_theta_min 2.09
_exptl_absorpt_coefficient_mu 0.966
_exptl_absorpt_correction_T_max 0.926
_exptl_absorpt_correction_T_min 0.891
_exptl_absorpt_correction_type multi-scan
_exptl_crystal_colour colorless
_exptl_crystal_density_diffrn 1.501
_exptl_crystal_density_method 'not measured'
_exptl_crystal_description block
_exptl_crystal_F_000 1064
_exptl_crystal_size_max 0.15
_exptl_crystal_size_mid 0.10
_exptl_crystal_size_min 0.08
_refine_diff_density_max 1.879
_refine_diff_density_min -1.538
_refine_diff_density_rms 0.247
_refine_ls_extinction_coef 0.013(2)
_refine_ls_extinction_expression Fc^*^=kFc[1+0.001xFc^2^\l^3^/sin(2\q)]^-1/4^
_refine_ls_extinction_method SHELXL
_refine_ls_goodness_of_fit_ref 1.134
_refine_ls_matrix_type full
_refine_ls_number_parameters 290
_refine_ls_number_reflns 5288
_refine_ls_number_restraints 0
_refine_ls_restrained_S_all 1.134
_refine_ls_R_factor_all 0.0953
_refine_ls_R_factor_gt 0.0862
_refine_ls_shift/su_max 0.001
_refine_ls_shift/su_mean 0.000
_refine_ls_structure_factor_coef Fsqd
_refine_ls_weighting_details 'calc w=1/[\s^2^(Fo^2^)+(0.1459P)^2^+15.0500P] where P=(Fo^2^+2Fc^2^)/3'
_refine_ls_weighting_scheme calc
_refine_ls_wR_factor_gt 0.2756
_refine_ls_wR_factor_ref 0.2859
_reflns_number_gt 4561
_reflns_number_total 5288
_reflns_threshold_expression >2sigma(I)
_cod_data_source_file cg900324ysup2.cif
_cod_data_source_block h:\cd\102207~1\01
_cod_depositor_comments
;
The following automatic conversions were performed:

'_exptl_absorpt_correction_type' value 'Multi-scan' changed to
'multi-scan' according to
/home/saulius/struct/CIF-dictionaries/cif_core.dic dictionary named
'cif_core.dic' version 2.4.2 from 2011-04-26.

Automatic conversion script
Id: cif_fix_values 1891 2012-01-12 08:04:46Z andrius 
;
_cod_original_cell_volume 2341.0(15)
_cod_original_sg_symbol_H-M P21/n
_cod_database_code 4509550

loop_
_symmetry_equiv_pos_as_xyz
'x, y, z'
'-x+1/2, y+1/2, -z+1/2'
'-x, -y, -z'
'x-1/2, -y-1/2, z-1/2'

loop_
_atom_site_label
_atom_site_type_symbol
_atom_site_fract_x
_atom_site_fract_y
_atom_site_fract_z
_atom_site_U_iso_or_equiv
_atom_site_adp_type
_atom_site_occupancy
_atom_site_symmetry_multiplicity
_atom_site_calc_flag
_atom_site_refinement_flags
Cd1 Cd 0.50007(5) 0.99518(3) 0.24252(3) 0.0377(3) Uani 1 1 d .
C13 C 0.6235(9) 1.1964(6) 0.3226(4) 0.0496(18) Uani 1 1 d .
C14 C 0.3688(9) 1.1967(6) 0.3201(4) 0.0476(18) Uani 1 1 d .
N8 N 0.4961(7) 1.1467(5) 0.3118(4) 0.0473(16) Uani 1 1 d .
N10 N 0.2557(9) 1.2341(7) 0.3279(5) 0.070(2) Uani 1 1 d .
N9 N 0.7403(9) 1.2339(7) 0.3298(5) 0.068(2) Uani 1 1 d .
N3 N 0.5141(10) 1.0922(5) 0.1454(4) 0.0555(18) Uani 1 1 d .
C5 C 0.4852(12) 0.7744(7) 0.4542(5) 0.059(2) Uani 1 1 d .
C10 C 0.5142(12) 1.2242(6) 0.0358(4) 0.054(2) Uani 1 1 d .
N4 N 0.5304(13) 1.3974(7) -0.0020(4) 0.069(3) Uani 1 1 d .
C6 C 0.5965(12) 1.1793(8) 0.1490(6) 0.066(3) Uani 1 1 d .
H6 H 0.6523 1.1936 0.1895 0.079 Uiso 1 1 calc R
C12 C 0.1275(12) 0.9714(16) 0.2456(9) 0.119(6) Uani 1 1 d .
N2 N 0.4689(13) 0.6026(7) 0.4978(4) 0.070(3) Uani 1 1 d .
N1 N 0.4849(11) 0.9017(6) 0.3423(4) 0.062(2) Uani 1 1 d .
C18 C 0.5102(15) 1.2959(7) -0.0238(5) 0.066(3) Uani 1 1 d .
H18A H 0.5910 1.2785 -0.0566 0.079 Uiso 1 1 calc R
H18B H 0.4120 1.2896 -0.0478 0.079 Uiso 1 1 calc R
C1 C 0.5405(16) 0.9253(8) 0.3988(6) 0.075(3) Uani 1 1 d .
H1 H 0.5820 0.9896 0.4030 0.091 Uiso 1 1 calc R
C11 C 0.8725(12) 0.9692(15) 0.2527(8) 0.101(5) Uani 1 1 d .
C2 C 0.5464(18) 0.8644(8) 0.4560(6) 0.084(4) Uani 1 1 d .
H2 H 0.5942 0.8870 0.4967 0.101 Uiso 1 1 calc R
C8 C 0.4580(16) 1.0720(8) 0.0909(6) 0.082(3) Uani 1 1 d .
H8 H 0.4176 1.0075 0.0860 0.098 Uiso 1 1 calc R
N7 N 0.7557(12) 0.9906(7) 0.2495(10) 0.098(5) Uani 1 1 d .
N5 N 0.2441(12) 0.9946(7) 0.2377(10) 0.099(5) Uani 1 1 d .
C20 C 0.4050(15) 1.4351(9) 0.0349(7) 0.078(3) Uani 1 1 d .
H20A H 0.3818 1.3906 0.0737 0.093 Uiso 1 1 calc R
H20B H 0.3153 1.4373 0.0045 0.093 Uiso 1 1 calc R
C4 C 0.4037(14) 0.7497(8) 0.3951(5) 0.072(3) Uani 1 1 d .
H4 H 0.3468 0.6904 0.3928 0.086 Uiso 1 1 calc R
C7 C 0.5994(13) 1.2453(8) 0.0953(6) 0.069(3) Uani 1 1 d .
H7 H 0.6576 1.3040 0.0983 0.083 Uiso 1 1 calc R
C15 C 0.4905(16) 0.7055(8) 0.5152(5) 0.075(3) Uani 1 1 d .
H15A H 0.5895 0.7129 0.5383 0.090 Uiso 1 1 calc R
H15B H 0.4113 0.7254 0.5481 0.090 Uiso 1 1 calc R
C9 C 0.4464(17) 1.1352(7) 0.0335(6) 0.081(4) Uani 1 1 d .
H9 H 0.3916 1.1152 -0.0060 0.097 Uiso 1 1 calc R
C17 C 0.5937(15) 0.5634(9) 0.4624(6) 0.077(3) Uani 1 1 d .
H17A H 0.6834 0.5631 0.4928 0.093 Uiso 1 1 calc R
H17B H 0.6167 0.6052 0.4222 0.093 Uiso 1 1 calc R
C16 C 0.4411(17) 0.5431(9) 0.5615(6) 0.080(4) Uani 1 1 d .
H16A H 0.3546 0.5705 0.5873 0.096 Uiso 1 1 calc R
H16B H 0.5315 0.5440 0.5915 0.096 Uiso 1 1 calc R
C19 C 0.5618(17) 1.4614(9) -0.0620(6) 0.078(4) Uani 1 1 d .
H19A H 0.4733 1.4628 -0.0931 0.094 Uiso 1 1 calc R
H19B H 0.6498 1.4359 -0.0878 0.094 Uiso 1 1 calc R
C3 C 0.4079(13) 0.8137(8) 0.3401(6) 0.069(3) Uani 1 1 d .
H3 H 0.3557 0.7964 0.2992 0.083 Uiso 1 1 calc R
N6 N 0.0013(9) 0.9159(13) 0.2587(9) 0.159(8) Uani 1 1 d .
O1 O 0.5043(6) 0.8555(4) 0.1723(3) 0.0516(14) Uani 1 1 d .

loop_
_atom_site_aniso_label
_atom_site_aniso_U_11
_atom_site_aniso_U_22
_atom_site_aniso_U_33
_atom_site_aniso_U_23
_atom_site_aniso_U_13
_atom_site_aniso_U_12
Cd1 0.0246(4) 0.0320(4) 0.0566(4) 0.00688(19) 0.0017(2) -0.00005(17)
C13 0.047(4) 0.043(4) 0.059(5) -0.003(3) -0.001(3) 0.000(3)
C14 0.039(4) 0.044(4) 0.060(5) 0.003(3) 0.004(3) 0.000(3)
N8 0.026(3) 0.036(3) 0.079(5) -0.004(3) 0.000(3) 0.000(2)
N10 0.046(4) 0.070(5) 0.092(6) -0.003(5) 0.010(4) 0.010(4)
N9 0.047(4) 0.068(5) 0.090(6) -0.004(4) -0.008(4) -0.013(4)
N3 0.081(5) 0.035(3) 0.050(4) 0.003(3) 0.003(4) -0.003(3)
C5 0.080(7) 0.040(4) 0.056(5) 0.000(4) -0.011(4) 0.003(4)
C10 0.076(6) 0.037(4) 0.049(4) 0.000(3) -0.002(4) 0.003(4)
N4 0.114(7) 0.042(4) 0.052(4) 0.012(3) 0.026(5) 0.010(4)
C6 0.065(6) 0.062(6) 0.070(6) 0.012(5) -0.005(5) -0.019(5)
C12 0.017(5) 0.24(2) 0.103(10) -0.008(12) 0.001(5) 0.014(7)
N2 0.112(8) 0.049(5) 0.049(4) 0.014(3) 0.016(4) 0.010(5)
N1 0.082(6) 0.039(4) 0.064(5) 0.011(3) -0.002(4) -0.009(4)
C18 0.103(8) 0.047(5) 0.048(4) 0.005(4) -0.005(5) -0.002(5)
C1 0.112(10) 0.048(5) 0.067(6) -0.003(4) 0.000(6) -0.002(6)
C11 0.022(5) 0.183(15) 0.098(9) -0.008(10) 0.011(5) -0.001(7)
C2 0.144(12) 0.047(5) 0.063(6) 0.000(4) 0.012(7) 0.008(6)
C8 0.119(10) 0.042(5) 0.084(8) -0.002(5) -0.004(7) -0.009(6)
N7 0.021(4) 0.074(7) 0.197(15) -0.009(7) 0.003(6) -0.002(4)
N5 0.020(4) 0.086(8) 0.191(16) -0.003(7) 0.002(6) -0.005(4)
C20 0.093(9) 0.060(6) 0.081(7) 0.011(5) 0.028(6) 0.006(6)
C4 0.084(7) 0.060(6) 0.070(6) 0.010(5) -0.005(5) -0.022(5)
C7 0.076(7) 0.057(6) 0.074(6) 0.009(5) -0.004(5) -0.023(5)
C15 0.117(10) 0.055(6) 0.051(5) 0.006(4) -0.011(5) -0.004(6)
C9 0.130(11) 0.042(5) 0.071(7) -0.001(4) 0.000(7) 0.004(6)
C17 0.081(8) 0.070(7) 0.081(7) 0.020(6) 0.022(6) 0.003(6)
C16 0.102(9) 0.073(7) 0.066(6) 0.024(6) 0.021(6) 0.023(7)
C19 0.110(10) 0.061(6) 0.065(6) 0.021(5) 0.029(6) 0.021(6)
C3 0.072(6) 0.064(6) 0.071(6) 0.015(5) -0.007(5) -0.023(5)
N6 0.018(5) 0.179(16) 0.28(2) 0.074(13) 0.002(8) 0.005(5)
O1 0.040(3) 0.039(3) 0.076(4) -0.006(3) 0.005(3) 0.000(2)

loop_
_atom_type_symbol
_atom_type_description
_atom_type_scat_dispersion_real
_atom_type_scat_dispersion_imag
_atom_type_scat_source
C C 0.0033 0.0016 'International Tables Vol C Tables 4.2.6.8 and 6.1.1.4'
H H 0.0000 0.0000 'International Tables Vol C Tables 4.2.6.8 and 6.1.1.4'
N N 0.0061 0.0033 'International Tables Vol C Tables 4.2.6.8 and 6.1.1.4'
O O 0.0106 0.0060 'International Tables Vol C Tables 4.2.6.8 and 6.1.1.4'
Cd Cd -0.8075 1.2024 'International Tables Vol C Tables 4.2.6.8 and 6.1.1.4'

loop_
_geom_angle_atom_site_label_1
_geom_angle_atom_site_label_2
_geom_angle_atom_site_label_3
_geom_angle
_geom_angle_site_symmetry_1
_geom_angle_site_symmetry_3
N7 Cd1 N5 177.9(4) . .
N7 Cd1 N3 90.5(5) . .
N5 Cd1 N3 91.4(5) . .
N7 Cd1 N1 89.7(5) . .
N5 Cd1 N1 88.4(5) . .
N3 Cd1 N1 178.3(2) . .
N7 Cd1 O1 89.8(4) . .
N5 Cd1 O1 89.5(4) . .
N3 Cd1 O1 88.8(2) . .
N1 Cd1 O1 92.9(2) . .
N7 Cd1 N8 90.3(4) . .
N5 Cd1 N8 90.6(4) . .
N3 Cd1 N8 88.7(2) . .
N1 Cd1 N8 89.6(3) . .
O1 Cd1 N8 177.5(2) . .
N9 C13 N8 174.9(10) . .
N10 C14 N8 175.8(9) . .
C14 N8 C13 116.3(7) . .
C14 N8 Cd1 120.5(5) . .
C13 N8 Cd1 119.8(5) . .
C8 N3 C6 116.9(9) . .
C8 N3 Cd1 125.0(7) . .
C6 N3 Cd1 118.1(6) . .
C2 C5 C4 116.6(10) . .
C2 C5 C15 122.1(10) . .
C4 C5 C15 121.0(9) . .
C9 C10 C7 116.4(9) . .
C9 C10 C18 122.7(9) . .
C7 C10 C18 120.8(9) . .
C20 N4 C18 113.2(10) . .
C20 N4 C19 109.8(9) . .
C18 N4 C19 110.2(8) . .
C7 C6 N3 121.6(9) . .
N5 C12 N6 163(2) . .
C17 N2 C15 112.1(11) . .
C17 N2 C16 109.4(9) . .
C15 N2 C16 110.2(9) . .
C1 N1 C3 116.4(9) . .
C1 N1 Cd1 125.2(7) . .
C3 N1 Cd1 118.4(7) . .
N4 C18 C10 112.4(8) . .
N1 C1 C2 124.8(11) . .
N7 C11 N6 163(2) . 1_655
C5 C2 C1 120.5(12) . .
N3 C8 C9 126.3(11) . .
C11 N7 Cd1 165.9(13) . .
C12 N5 Cd1 160.3(15) . .
N4 C20 C19 110.9(10) . 3_685
C3 C4 C5 118.4(10) . .
C6 C7 C10 118.9(9) . .
N2 C15 C5 114.0(8) . .
C10 C9 C8 119.0(11) . .
N2 C17 C16 110.2(10) . 3_666
N2 C16 C17 106.5(10) . 3_666
N4 C19 C20 107.4(9) . 3_685
N1 C3 C4 122.3(10) . .
C11 N6 C12 112.1(17) 1_455 .

loop_
_geom_bond_atom_site_label_1
_geom_bond_atom_site_label_2
_geom_bond_distance
_geom_bond_site_symmetry_2
Cd1 N7 2.266(10) .
Cd1 N5 2.266(10) .
Cd1 N3 2.310(7) .
Cd1 N1 2.328(8) .
Cd1 O1 2.338(6) .
Cd1 N8 2.460(7) .
C13 N9 1.160(11) .
C13 N8 1.329(10) .
C14 N10 1.132(11) .
C14 N8 1.325(10) .
N3 C8 1.205(14) .
N3 C6 1.389(12) .
C5 C2 1.335(15) .
C5 C4 1.400(14) .
C5 C15 1.514(13) .
C10 C9 1.348(14) .
C10 C7 1.414(13) .
C10 C18 1.516(12) .
N4 C20 1.419(14) .
N4 C18 1.451(13) .
N4 C19 1.485(12) .
C6 C7 1.378(14) .
C12 N5 1.090(17) .
C12 N6 1.37(2) .
N2 C17 1.408(14) .
N2 C15 1.447(14) .
N2 C16 1.502(12) .
N1 C1 1.248(14) .
N1 C3 1.373(12) .
C1 C2 1.389(15) .
C11 N7 1.075(16) .
C11 N6 1.355(18) 1_655
C8 C9 1.412(16) .
C20 C19 1.529(18) 3_685
C4 C3 1.381(14) .
C17 C16 1.548(19) 3_666
C16 C17 1.548(19) 3_666
C19 C20 1.529(18) 3_685
N6 C11 1.355(18) 1_455
